data_7711509
loop_
_publ_author_name
'Douib, Haiet'
'Flores Gonzalez, Jessica'
'Speed, Saskia'
'Montigaud, Vincent'
'Lefeuvre, Bertrand'
'Dorcet, Vincent'
'Riob\'e, Fran\,cois'
'Maury, Olivier'
'Gouasmia, Abdelkrim'
'Le Guennic, Boris'
'Cador, Olivier'
'Pointillart, Fabrice'

_publ_section_title
;
 Modulation of the magnetic and photophysical properties in 3d--4f and
 4f--4f&#x2032; heterobimetallic complexes involving a
 tetrathiafulvalene-based ligand
;
_journal_name_full 'Dalton Transactions'
_journal_paper_doi 10.1039/D2DT02375J
_journal_year 2022
_chemical_compound_source 'synthesis as described'
_chemical_formula_moiety 'C64 H36 F36 N8 Nd0.96 O12 S6 Yb1.04'
_chemical_formula_sum 'C64 H36 F36 N8 Nd0.96 O12 S6 Yb1.04'
_chemical_formula_weight 2303.80
_space_group_crystal_system monoclinic
_space_group_IT_number 14
_space_group_name_Hall '-P 2yn'
_space_group_name_H-M_alt 'P 1 21/n 1'
_atom_sites_solution_hydrogens geom
_audit_update_record
;
2018-08-31 deposited with the CCDC.	2022-10-14 downloaded from the CCDC.
;
_cell_angle_alpha 90
_cell_angle_beta 99.920(2)
_cell_angle_gamma 90
_cell_formula_units_Z 4
_cell_length_a 22.2669(16)
_cell_length_b 12.6525(9)
_cell_length_c 33.194(2)
_cell_measurement_reflns_used 9184
_cell_measurement_temperature 150
_cell_measurement_theta_max 23.86
_cell_measurement_theta_min 2.49
_cell_measurement_wavelength 0.71073
_cell_volume 9212.0(11)
_computing_cell_refinement 'APEX3 (Bruker, 2015); SAINT (Bruker, 2014)'
_computing_data_collection 'SAINT (Bruker, 2014)'
_computing_data_reduction 'SAINT (Bruker, 2014)'
_computing_molecular_graphics 'SXGRAPH (Farrugia, 1999), Mercury (CSD, 2014)'
_computing_publication_material 'CRYSCALC (T. Roisnel, local program, 2016)'
_computing_structure_refinement 'SHELXL-2014/7 (Sheldrick, 2014)'
_computing_structure_solution 'SHELXT (Sheldrick, 2015)'
_diffrn_ambient_temperature 150
_diffrn_detector '(CMOS) PHOTON 100'
_diffrn_measured_fraction_theta_full 0.997
_diffrn_measured_fraction_theta_max 0.988
_diffrn_measurement_device_type 'D8 VENTURE Bruker AXS'
_diffrn_measurement_method 'rotation images'
_diffrn_radiation_monochromator 'multilayer monochromator'
_diffrn_radiation_probe x-ray
_diffrn_radiation_source 'Incoatec microfocus sealed tube'
_diffrn_radiation_type MoK\a
_diffrn_radiation_wavelength 0.71073
_diffrn_reflns_av_R_equivalents 0.0657
_diffrn_reflns_av_unetI/netI 0.0716
_diffrn_reflns_limit_h_max 28
_diffrn_reflns_limit_h_min -28
_diffrn_reflns_limit_k_max 16
_diffrn_reflns_limit_k_min -12
_diffrn_reflns_limit_l_max 42
_diffrn_reflns_limit_l_min -43
_diffrn_reflns_number 116477
_diffrn_reflns_theta_full 25.242
_diffrn_reflns_theta_max 27.582
_diffrn_reflns_theta_min 2.146
_exptl_absorpt_coefficient_mu 1.830
_exptl_absorpt_correction_T_max 0.913
_exptl_absorpt_correction_T_min 0.738
_exptl_absorpt_correction_type multi-scan
_exptl_absorpt_process_details
;
  [Sheldrick, G.M. (2014). SADABS Bruker AXS Inc., Madison, Wisconsin, USA]
;
_exptl_crystal_colour red
_exptl_crystal_density_diffrn 1.660
_exptl_crystal_description prism
_exptl_crystal_F_000 4488
_exptl_crystal_size_max 0.320
_exptl_crystal_size_mid 0.230
_exptl_crystal_size_min 0.050
_refine_diff_density_max 4.018
_refine_diff_density_min -1.913
_refine_diff_density_rms 0.221
_refine_ls_extinction_method none
_refine_ls_goodness_of_fit_ref 1.521
_refine_ls_hydrogen_treatment constr
_refine_ls_matrix_type full
_refine_ls_number_parameters 831
_refine_ls_number_reflns 21085
_refine_ls_number_restraints 78
_refine_ls_restrained_S_all 1.527
_refine_ls_R_factor_all 0.1929
_refine_ls_R_factor_gt 0.1365
_refine_ls_shift/su_max 0.001
_refine_ls_shift/su_mean 0.000
_refine_ls_structure_factor_coef Fsqd
_refine_ls_weighting_details 'w=1/[\s^2^(Fo^2^)+(0.2000P)^2^] where P=(Fo^2^+2Fc^2^)/3'
_refine_ls_weighting_scheme calc
_refine_ls_wR_factor_gt 0.4015
_refine_ls_wR_factor_ref 0.4374
_reflns_number_gt 11609
_reflns_number_total 21085
_reflns_threshold_expression >2sigma(I)
_cod_data_source_file d2dt02375j2.cif
_cod_data_source_block HD58
_cod_original_sg_symbol_H-M 'P 21/n'
_cod_database_code 7711509

loop_
_space_group_symop_operation_xyz
'x, y, z'
'-x+1/2, y+1/2, -z+1/2'
'-x, -y, -z'
'x-1/2, -y-1/2, z-1/2'

loop_
_atom_site_label
_atom_site_type_symbol
_atom_site_fract_x
_atom_site_fract_y
_atom_site_fract_z
_atom_site_U_iso_or_equiv
_atom_site_adp_type
_atom_site_occupancy
_atom_site_site_symmetry_order
_atom_site_calc_flag
_atom_site_refinement_flags_posn
_atom_site_refinement_flags_adp
_atom_site_refinement_flags_occupancy
_atom_site_disorder_assembly
_atom_site_disorder_group
Yb1 Yb 0.40316(3) 0.62378(6) 0.35742(2) 0.0731(3) Uani 1 1 d . . . . .
Yb2 Yb 0.88011(3) 0.44580(9) 0.37631(2) 0.0899(4) Uani 0.04 1 d . . P . .
Nd1 Nd 0.88011(3) 0.44580(9) 0.37631(2) 0.0899(4) Uani 0.96 1 d . . P . .
C1 C 0.2449(17) -0.039(3) 0.6489(11) 0.223(8) Uani 1 1 d D . . . .
H1A H 0.2717 -0.0170 0.6741 0.334 Uiso 1 1 calc R U . . .
H1B H 0.2204 0.0217 0.6372 0.334 Uiso 1 1 calc R U . . .
H1C H 0.2179 -0.0955 0.6550 0.334 Uiso 1 1 calc R U . . .
C2 C 0.2834(14) -0.079(3) 0.6182(12) 0.223(8) Uani 1 1 d D . . . .
H2A H 0.3116 -0.0205 0.6141 0.267 Uiso 1 1 calc R U . . .
H2B H 0.3090 -0.1367 0.6318 0.267 Uiso 1 1 calc R U . . .
C3 C 0.2561(18) -0.117(3) 0.5770(11) 0.223(8) Uani 1 1 d D . . . .
H3A H 0.2428 -0.0567 0.5588 0.267 Uiso 1 1 calc R U . . .
H3B H 0.2198 -0.1613 0.5788 0.267 Uiso 1 1 calc R U . . .
C4 C 0.3725(7) -0.1084(10) 0.5549(4) 0.065(3) Uani 1 1 d . . . . .
C5 C 0.4286(6) -0.1226(10) 0.5766(4) 0.061(3) Uani 1 1 d . . . . .
C6 C 0.5193(18) -0.203(3) 0.6407(15) 0.223(8) Uani 1 1 d . . . . .
H6A H 0.5342 -0.2686 0.6556 0.267 Uiso 1 1 calc R U . . .
H6B H 0.5498 -0.1825 0.6238 0.267 Uiso 1 1 calc R U . . .
C7 C 0.516(2) -0.124(3) 0.6689(14) 0.223(8) Uani 1 1 d D . . . .
H7A H 0.4720 -0.1066 0.6664 0.267 Uiso 1 1 calc R U . . .
H7B H 0.5358 -0.0618 0.6592 0.267 Uiso 1 1 calc R U . . .
C8 C 0.540(2) -0.133(3) 0.7146(13) 0.223(8) Uani 1 1 d D . . . .
H8A H 0.5322 -0.0667 0.7280 0.334 Uiso 1 1 calc R U . . .
H8B H 0.5197 -0.1913 0.7261 0.334 Uiso 1 1 calc R U . . .
H8C H 0.5841 -0.1461 0.7189 0.334 Uiso 1 1 calc R U . . .
C9 C 0.4349(6) 0.0436(11) 0.5319(4) 0.062(3) Uani 1 1 d . . . . .
C10 C 0.4512(6) 0.1346(10) 0.5155(4) 0.060(3) Uani 1 1 d . . . . .
C11 C 0.4532(4) 0.3058(10) 0.4709(3) 0.052(3) Uani 1 1 d . . . . .
C12 C 0.5133(4) 0.2917(9) 0.4939(3) 0.047(2) Uani 1 1 d . . . . .
C13 C 0.5578(5) 0.3640(9) 0.4900(3) 0.047(2) Uani 1 1 d . . . . .
H13 H 0.5978 0.3576 0.5054 0.057 Uiso 1 1 calc R U . . .
C14 C 0.5424(5) 0.4484(10) 0.4622(3) 0.057(3) Uani 1 1 d . . . . .
C15 C 0.4821(4) 0.4583(8) 0.4388(3) 0.042(2) Uani 1 1 d . . . . .
C16 C 0.4377(5) 0.3831(9) 0.4440(4) 0.052(3) Uani 1 1 d . . . . .
H16 H 0.3977 0.3873 0.4286 0.062 Uiso 1 1 calc R U . . .
C17 C 0.5365(4) 0.5895(10) 0.4209(3) 0.049(3) Uani 1 1 d . . . . .
C18 C 0.5510(5) 0.6811(10) 0.3999(3) 0.054(3) Uani 1 1 d . . . . .
C19 C 0.6098(6) 0.7271(12) 0.4011(4) 0.067(3) Uani 1 1 d . . . . .
H19 H 0.6445 0.6923 0.4160 0.080 Uiso 1 1 calc R U . . .
C20 C 0.6175(7) 0.8159(14) 0.3822(5) 0.090(5) Uani 1 1 d . . . . .
H20 H 0.6574 0.8437 0.3833 0.108 Uiso 1 1 calc R U . . .
C21 C 0.5686(8) 0.8683(19) 0.3611(4) 0.106(7) Uani 1 1 d . . . . .
H21 H 0.5731 0.9351 0.3489 0.127 Uiso 1 1 calc R U . . .
C22 C 0.5104(6) 0.8188(13) 0.3581(4) 0.075(4) Uani 1 1 d . . . . .
H22 H 0.4759 0.8515 0.3421 0.090 Uiso 1 1 calc R U . . .
C23 C 0.6364(4) 0.5558(9) 0.4715(3) 0.048(3) Uani 1 1 d . . . . .
H23A H 0.6422 0.5239 0.4992 0.057 Uiso 1 1 calc R U . . .
H23B H 0.6392 0.6334 0.4751 0.057 Uiso 1 1 calc R U . . .
C24 C 0.6879(4) 0.5211(8) 0.4512(3) 0.047(2) Uani 1 1 d . . . . .
C25 C 0.6795(5) 0.4610(11) 0.4166(4) 0.063(3) Uani 1 1 d . . . . .
H25 H 0.6402 0.4367 0.4043 0.076 Uiso 1 1 calc R U . . .
C26 C 0.7316(5) 0.4366(10) 0.3999(3) 0.057(3) Uani 1 1 d . . . . .
C27 C 0.6810(7) 0.3339(13) 0.3393(4) 0.075(4) Uani 1 1 d . . . . .
H27 H 0.6395 0.3443 0.3416 0.090 Uiso 1 1 calc R U . . .
C28 C 0.7003(9) 0.2778(17) 0.3116(6) 0.118(7) Uani 1 1 d . . . . .
H28 H 0.6771 0.2342 0.2914 0.141 Uiso 1 1 calc R U . . .
C29 C 0.7640(6) 0.2961(14) 0.3185(5) 0.084(5) Uani 1 1 d . . . . .
H29 H 0.7908 0.2710 0.3012 0.100 Uiso 1 1 calc R U . . .
C30 C 0.7467(5) 0.5512(17) 0.4677(5) 0.098(6) Uani 1 1 d . . . . .
H30 H 0.7540 0.5900 0.4925 0.117 Uiso 1 1 calc R U . . .
C31 C 0.7923(6) 0.5268(18) 0.4495(4) 0.097(6) Uani 1 1 d . . . . .
C32 C 0.8743(9) 0.589(4) 0.5045(10) 0.279(16) Uani 1 1 d . . . . .
H32 H 0.8527 0.5993 0.5265 0.335 Uiso 1 1 calc R U . . .
C33 C 0.9376(9) 0.609(4) 0.5030(10) 0.279(16) Uani 1 1 d . . . . .
H33 H 0.9671 0.6342 0.5251 0.335 Uiso 1 1 calc R U . . .
C34 C 0.9480(9) 0.587(4) 0.4650(10) 0.279(16) Uani 1 1 d . . . . .
H34 H 0.9869 0.5930 0.4570 0.335 Uiso 1 1 calc R U . . .
C35 C 0.2044(8) 0.6395(18) 0.2927(6) 0.129(4) Uani 1 1 d D . . . .
C36 C 0.2605(8) 0.5840(19) 0.3152(5) 0.129(4) Uani 1 1 d D . . . .
C37 C 0.2589(9) 0.4707(19) 0.3254(5) 0.129(4) Uani 1 1 d . . . . .
H37 H 0.2224 0.4319 0.3170 0.155 Uiso 1 1 calc R U . . .
C38 C 0.3090(9) 0.4199(19) 0.3469(5) 0.129(4) Uani 1 1 d . . . . .
C39 C 0.2971(8) 0.3097(18) 0.3558(6) 0.129(4) Uani 1 1 d D . . . .
C45 C 0.4247(12) 0.806(3) 0.2379(7) 0.190(7) Uani 1 1 d . . . . .
C46 C 0.4372(10) 0.719(2) 0.2685(6) 0.190(7) Uani 1 1 d . . . . .
C47 C 0.4831(11) 0.648(2) 0.2651(7) 0.190(7) Uani 1 1 d . . . . .
H47 H 0.5063 0.6559 0.2438 0.227 Uiso 1 1 calc R U . . .
C48 C 0.4965(10) 0.561(2) 0.2935(7) 0.190(7) Uani 1 1 d . . . . .
C49 C 0.5504(13) 0.484(3) 0.2894(8) 0.190(7) Uani 1 1 d . . . . .
C50 C 0.9182(15) 0.206(4) 0.4888(16) 0.200(6) Uani 1 1 d . . . . .
C51 C 0.9125(15) 0.214(4) 0.4370(17) 0.200(6) Uani 1 1 d . . . . .
C52 C 0.9280(14) 0.153(4) 0.4182(15) 0.200(6) Uani 1 1 d . . . . .
H52 H 0.9431 0.0868 0.4289 0.240 Uiso 1 1 calc R U . . .
C53 C 0.9238(16) 0.180(4) 0.3778(17) 0.200(6) Uani 1 1 d . . . . .
C54 C 0.9388(16) 0.118(4) 0.3500(18) 0.200(6) Uani 1 1 d . . . . .
F1 F 0.1770(14) 0.701(2) 0.3169(9) 0.182(7) Uani 0.638(17) 1 d D . P A 1
F2 F 0.1603(13) 0.570(2) 0.2776(11) 0.182(7) Uani 0.638(17) 1 d D . P A 1
F3 F 0.2143(12) 0.703(2) 0.2636(10) 0.182(7) Uani 0.638(17) 1 d D . P A 1
F1A F 0.206(2) 0.744(3) 0.295(2) 0.182(7) Uani 0.362(17) 1 d D . P A 2
F2A F 0.209(2) 0.611(4) 0.2539(11) 0.182(7) Uani 0.362(17) 1 d D . P A 2
F3A F 0.1542(17) 0.612(4) 0.3054(18) 0.182(7) Uani 0.362(17) 1 d D . P A 2
F4 F 0.3424(7) 0.2516(15) 0.3677(8) 0.290(11) Uani 1 1 d D . . . .
F5 F 0.2859(9) 0.3315(16) 0.3986(6) 0.290(11) Uani 1 1 d D . . . .
F6 F 0.2480(8) 0.2632(15) 0.3419(7) 0.290(11) Uani 1 1 d D . . . .
F13 F 0.3714(12) 0.808(3) 0.2222(7) 0.268(9) Uani 1 1 d . . . . .
F14 F 0.4524(11) 0.788(2) 0.2066(6) 0.268(9) Uani 1 1 d . . . . .
F15 F 0.4257(12) 0.903(3) 0.2572(7) 0.268(9) Uani 1 1 d . . . . .
F16 F 0.5776(11) 0.501(2) 0.2606(6) 0.265(13) Uani 1 1 d . . . . .
F17 F 0.6001(7) 0.5263(12) 0.3258(6) 0.171(6) Uani 1 1 d . . . . .
F18 F 0.5400(12) 0.391(2) 0.2926(7) 0.239(12) Uani 1 1 d . . . . .
F19 F 0.8647(12) 0.179(2) 0.4979(7) 0.240(4) Uani 1 1 d . . . . .
F20 F 0.9574(13) 0.162(2) 0.5019(7) 0.240(4) Uani 1 1 d . . . . .
F21 F 0.9311(12) 0.295(3) 0.5127(7) 0.240(4) Uani 1 1 d . . . . .
F22 F 0.9521(11) 0.006(2) 0.3674(7) 0.240(4) Uani 1 1 d . . . . .
F23 F 0.8903(12) 0.066(2) 0.3240(7) 0.240(4) Uani 1 1 d . . . . .
F24 F 0.9773(13) 0.116(2) 0.3314(7) 0.240(4) Uani 1 1 d . . . . .
O1 O 0.3047(5) 0.6445(10) 0.3242(3) 0.103(4) Uani 1 1 d . . . . .
O2 O 0.3581(5) 0.4572(10) 0.3594(4) 0.117(5) Uani 1 1 d . . . . .
O5 O 0.4054(4) 0.7153(10) 0.2968(3) 0.092(3) Uani 1 1 d . . . . .
O6 O 0.4729(5) 0.5398(12) 0.3244(3) 0.121(5) Uani 1 1 d . . . . .
O7 O 0.8956(5) 0.3206(17) 0.4388(4) 0.127(6) Uani 1 1 d . . . . .
O8 O 0.9013(6) 0.2645(18) 0.3596(4) 0.138(6) Uani 1 1 d . . . . .
N1 N 0.4809(4) 0.5444(8) 0.4141(3) 0.052(2) Uani 1 1 d . . . . .
N2 N 0.5031(4) 0.7283(9) 0.3771(3) 0.060(3) Uani 1 1 d . . . . .
N3 N 0.5743(3) 0.5299(7) 0.4505(2) 0.0411(18) Uani 1 1 d . . . . .
N4 N 0.7808(5) 0.3501(11) 0.3506(3) 0.075(3) Uani 1 1 d . . . . .
N5 N 0.7285(4) 0.3746(9) 0.3639(3) 0.064(3) Uani 1 1 d . . . . .
N6 N 0.7863(4) 0.4700(11) 0.4144(3) 0.073(3) Uani 1 1 d . . . . .
N7 N 0.8536(5) 0.5518(19) 0.4666(4) 0.146(9) Uani 1 1 d . . . . .
N8 N 0.8978(6) 0.555(2) 0.4398(6) 0.182(12) Uani 1 1 d . . . . .
S1 S 0.3098(2) -0.1929(4) 0.55634(14) 0.1035(11) Uani 1 1 d . . . . .
S2 S 0.4483(2) -0.2326(4) 0.60722(14) 0.1035(11) Uani 1 1 d . . . . .
S3 S 0.48455(14) -0.0337(3) 0.56683(10) 0.0638(8) Uani 1 1 d . . . . .
S4 S 0.36068(14) -0.0051(3) 0.51937(11) 0.0667(8) Uani 1 1 d . . . . .
S5 S 0.40152(13) 0.2037(3) 0.47893(10) 0.0612(8) Uani 1 1 d . . . . .
S6 S 0.52664(12) 0.1864(3) 0.52771(9) 0.0569(7) Uani 1 1 d . . . . .
O11 O 0.8846(6) 0.4368(10) 0.3057(3) 0.102(4) Uani 1 1 d . . . . .
O12 O 0.8061(6) 0.5669(12) 0.3432(4) 0.117(4) Uani 1 1 d . . . . .
C60 C 0.8708(13) 0.444(2) 0.2358(8) 0.167(6) Uani 1 1 d . . . . .
F31 F 0.8859(11) 0.345(2) 0.2303(6) 0.230(4) Uani 1 1 d . . . . .
F32 F 0.9242(12) 0.489(2) 0.2335(6) 0.230(4) Uani 1 1 d . . . . .
F33 F 0.8381(12) 0.4861(19) 0.1997(7) 0.230(4) Uani 1 1 d . . . . .
C61 C 0.8520(12) 0.4807(19) 0.2718(7) 0.167(6) Uani 1 1 d . . . . .
C62 C 0.8066(12) 0.5503(19) 0.2717(7) 0.167(6) Uani 1 1 d . . . . .
H62 H 0.7867 0.5742 0.2457 0.201 Uiso 1 1 calc R U . . .
C63 C 0.7841(12) 0.5938(19) 0.3075(8) 0.167(6) Uani 1 1 d . . . . .
C64 C 0.7356(13) 0.670(2) 0.3039(8) 0.167(6) Uani 1 1 d . . . . .
F34 F 0.7546(11) 0.776(2) 0.2935(6) 0.230(4) Uani 1 1 d . . . . .
F35 F 0.7092(12) 0.665(2) 0.2701(7) 0.230(4) Uani 1 1 d . . . . .
F36 F 0.7060(11) 0.6919(19) 0.3275(6) 0.230(4) Uani 1 1 d . . . . .
F7A F 0.2761(11) 0.990(2) 0.3710(10) 0.147(5) Uani 0.476(12) 1 d D . P B 2
F8A F 0.3657(14) 0.997(2) 0.3498(9) 0.147(5) Uani 0.476(12) 1 d D . P B 2
F9A F 0.3722(15) 1.001(2) 0.4062(10) 0.147(5) Uani 0.476(12) 1 d D . P B 2
O3 O 0.3800(4) 0.8032(9) 0.3714(3) 0.090(3) Uani 1 1 d D . . . .
O4 O 0.3479(4) 0.6313(8) 0.4119(3) 0.083(3) Uani 1 1 d D . . . .
C40 C 0.3325(6) 0.9610(14) 0.3768(5) 0.100(3) Uani 1 1 d D . . . .
F7 F 0.3831(10) 1.0188(18) 0.3785(10) 0.147(5) Uani 0.524(12) 1 d D . P B 1
F8 F 0.3168(13) 1.0176(17) 0.4044(7) 0.147(5) Uani 0.524(12) 1 d D . P B 1
F9 F 0.3031(14) 0.9769(18) 0.3402(7) 0.147(5) Uani 0.524(12) 1 d D . P B 1
C41 C 0.3361(6) 0.8387(14) 0.3844(5) 0.100(3) Uani 1 1 d D . . . .
C42 C 0.2974(6) 0.7943(16) 0.4074(5) 0.100(3) Uani 1 1 d D . . . .
H42 H 0.2661 0.8340 0.4166 0.120 Uiso 1 1 calc R U . . .
C43 C 0.3063(6) 0.6891(16) 0.4166(5) 0.100(3) Uani 1 1 d D . . . .
C44 C 0.2608(6) 0.6463(15) 0.4395(5) 0.100(3) Uani 1 1 d D . . . .
F10 F 0.2106(5) 0.6865(18) 0.4373(6) 0.214(10) Uani 1 1 d D . . . .
F11 F 0.2468(11) 0.5481(19) 0.4277(8) 0.32(2) Uani 1 1 d D . . . .
F12 F 0.2823(6) 0.6349(13) 0.4782(3) 0.149(6) Uani 1 1 d D . . . .
O10 O 0.9314(6) 0.6042(15) 0.3616(5) 0.164(5) Uani 1 1 d D . . . .
O9 O 0.9879(6) 0.4165(15) 0.3863(5) 0.164(5) Uani 1 1 d D . . . .
C59 C 0.9957(11) 0.730(2) 0.3431(8) 0.200(6) Uani 1 1 d D . . . .
F28 F 0.9511(11) 0.784(2) 0.3211(10) 0.345(9) Uani 1 1 d D . . . .
F29 F 1.0299(12) 0.744(3) 0.3180(9) 0.345(9) Uani 1 1 d D . . . .
F30 F 1.0092(12) 0.785(3) 0.3768(10) 0.345(9) Uani 1 1 d D . . . .
C58 C 0.9832(9) 0.6153(19) 0.3582(6) 0.200(6) Uani 1 1 d D . . . .
C57 C 1.0359(10) 0.560(2) 0.3641(7) 0.200(6) Uani 1 1 d D . . . .
H57 H 1.0737 0.5877 0.3595 0.240 Uiso 1 1 calc R U . . .
C56 C 1.0291(9) 0.461(2) 0.3771(6) 0.200(6) Uani 1 1 d D . . . .
C55 C 1.0898(10) 0.415(2) 0.3833(8) 0.200(6) Uani 1 1 d D . . . .
F25 F 1.1239(11) 0.435(3) 0.3579(9) 0.345(9) Uani 1 1 d D . . . .
F26 F 1.1165(12) 0.486(3) 0.4111(11) 0.345(9) Uani 1 1 d D . . . .
F27 F 1.0949(12) 0.323(2) 0.3981(11) 0.345(9) Uani 1 1 d D . . . .

loop_
_atom_site_aniso_label
_atom_site_aniso_U_11
_atom_site_aniso_U_22
_atom_site_aniso_U_33
_atom_site_aniso_U_23
_atom_site_aniso_U_13
_atom_site_aniso_U_12
Yb1 0.0609(4) 0.0947(6) 0.0593(4) -0.0075(3) -0.0022(3) -0.0069(3)
Yb2 0.0488(4) 0.1641(10) 0.0620(5) -0.0276(5) 0.0240(3) -0.0272(5)
Nd1 0.0488(4) 0.1641(10) 0.0620(5) -0.0276(5) 0.0240(3) -0.0272(5)
C1 0.216(16) 0.176(15) 0.29(2) 0.032(15) 0.067(16) 0.035(12)
C2 0.216(16) 0.176(15) 0.29(2) 0.032(15) 0.067(16) 0.035(12)
C3 0.216(16) 0.176(15) 0.29(2) 0.032(15) 0.067(16) 0.035(12)
C4 0.081(9) 0.054(8) 0.055(7) 0.013(5) -0.004(6) 0.000(6)
C5 0.083(8) 0.054(8) 0.049(6) -0.014(5) 0.017(6) -0.031(6)
C6 0.216(16) 0.176(15) 0.29(2) 0.032(15) 0.067(16) 0.035(12)
C7 0.216(16) 0.176(15) 0.29(2) 0.032(15) 0.067(16) 0.035(12)
C8 0.216(16) 0.176(15) 0.29(2) 0.032(15) 0.067(16) 0.035(12)
C9 0.056(7) 0.063(8) 0.068(7) -0.002(6) 0.013(6) -0.012(6)
C10 0.061(7) 0.063(8) 0.059(7) -0.012(6) 0.017(5) -0.014(6)
C11 0.032(5) 0.079(9) 0.047(5) -0.008(6) 0.007(4) -0.007(5)
C12 0.039(5) 0.056(7) 0.045(5) 0.000(5) 0.002(4) -0.001(4)
C13 0.042(5) 0.047(7) 0.052(6) -0.005(5) 0.008(4) 0.001(4)
C14 0.042(5) 0.078(9) 0.052(6) -0.030(6) 0.012(5) -0.005(5)
C15 0.035(4) 0.050(6) 0.041(5) -0.005(4) 0.004(4) -0.006(4)
C16 0.035(5) 0.057(7) 0.065(7) -0.026(6) 0.010(5) -0.026(5)
C17 0.029(4) 0.062(7) 0.057(6) -0.017(5) 0.009(4) -0.009(4)
C18 0.051(6) 0.073(8) 0.044(5) -0.003(5) 0.020(5) -0.013(6)
C19 0.049(6) 0.078(10) 0.078(8) -0.005(7) 0.022(6) -0.013(6)
C20 0.064(9) 0.104(13) 0.113(12) -0.011(10) 0.046(9) -0.034(8)
C21 0.077(10) 0.19(2) 0.052(8) -0.018(10) 0.021(7) -0.057(12)
C22 0.063(7) 0.097(11) 0.067(8) 0.031(8) 0.016(6) 0.005(7)
C23 0.032(4) 0.060(7) 0.051(6) -0.020(5) 0.006(4) -0.015(4)
C24 0.038(5) 0.043(6) 0.060(6) -0.006(5) 0.004(4) -0.014(4)
C25 0.042(5) 0.097(10) 0.053(6) -0.007(6) 0.012(5) -0.029(6)
C26 0.057(6) 0.070(8) 0.042(5) -0.002(5) 0.005(5) 0.002(6)
C27 0.071(8) 0.087(10) 0.070(8) -0.021(7) 0.020(7) -0.021(7)
C28 0.104(13) 0.127(16) 0.123(14) -0.085(13) 0.020(11) -0.034(11)
C29 0.061(7) 0.119(13) 0.075(9) -0.037(9) 0.023(7) -0.009(8)
C30 0.032(6) 0.182(18) 0.074(9) -0.052(10) -0.003(6) -0.024(8)
C31 0.037(6) 0.199(19) 0.054(7) -0.035(9) 0.005(5) -0.018(8)
C32 0.063(7) 0.56(4) 0.211(17) -0.27(2) 0.027(9) -0.073(13)
C33 0.063(7) 0.56(4) 0.211(17) -0.27(2) 0.027(9) -0.073(13)
C34 0.063(7) 0.56(4) 0.211(17) -0.27(2) 0.027(9) -0.073(13)
C35 0.092(6) 0.130(8) 0.143(8) 0.000(7) -0.046(6) 0.001(6)
C36 0.092(6) 0.130(8) 0.143(8) 0.000(7) -0.046(6) 0.001(6)
C37 0.092(6) 0.130(8) 0.143(8) 0.000(7) -0.046(6) 0.001(6)
C38 0.092(6) 0.130(8) 0.143(8) 0.000(7) -0.046(6) 0.001(6)
C39 0.092(6) 0.130(8) 0.143(8) 0.000(7) -0.046(6) 0.001(6)
C45 0.145(10) 0.34(2) 0.077(6) 0.029(9) 0.006(6) 0.116(12)
C46 0.145(10) 0.34(2) 0.077(6) 0.029(9) 0.006(6) 0.116(12)
C47 0.145(10) 0.34(2) 0.077(6) 0.029(9) 0.006(6) 0.116(12)
C48 0.145(10) 0.34(2) 0.077(6) 0.029(9) 0.006(6) 0.116(12)
C49 0.145(10) 0.34(2) 0.077(6) 0.029(9) 0.006(6) 0.116(12)
C50 0.114(6) 0.235(15) 0.266(15) 0.038(12) 0.077(9) -0.014(8)
C51 0.114(6) 0.235(15) 0.266(15) 0.038(12) 0.077(9) -0.014(8)
C52 0.114(6) 0.235(15) 0.266(15) 0.038(12) 0.077(9) -0.014(8)
C53 0.114(6) 0.235(15) 0.266(15) 0.038(12) 0.077(9) -0.014(8)
C54 0.114(6) 0.235(15) 0.266(15) 0.038(12) 0.077(9) -0.014(8)
F1 0.166(12) 0.140(13) 0.221(18) 0.003(12) -0.021(12) 0.042(11)
F2 0.166(12) 0.140(13) 0.221(18) 0.003(12) -0.021(12) 0.042(11)
F3 0.166(12) 0.140(13) 0.221(18) 0.003(12) -0.021(12) 0.042(11)
F1A 0.166(12) 0.140(13) 0.221(18) 0.003(12) -0.021(12) 0.042(11)
F2A 0.166(12) 0.140(13) 0.221(18) 0.003(12) -0.021(12) 0.042(11)
F3A 0.166(12) 0.140(13) 0.221(18) 0.003(12) -0.021(12) 0.042(11)
F4 0.206(12) 0.160(10) 0.43(2) 0.084(12) -0.165(15) -0.075(8)
F5 0.206(12) 0.160(10) 0.43(2) 0.084(12) -0.165(15) -0.075(8)
F6 0.206(12) 0.160(10) 0.43(2) 0.084(12) -0.165(15) -0.075(8)
F13 0.271(16) 0.39(2) 0.164(10) 0.147(12) 0.081(9) 0.157(15)
F14 0.271(16) 0.39(2) 0.164(10) 0.147(12) 0.081(9) 0.157(15)
F15 0.271(16) 0.39(2) 0.164(10) 0.147(12) 0.081(9) 0.157(15)
F16 0.26(2) 0.39(4) 0.173(16) -0.030(19) 0.110(17) 0.11(2)
F17 0.141(11) 0.137(12) 0.228(17) 0.010(11) 0.013(11) 0.048(9)
F18 0.27(2) 0.24(2) 0.24(2) 0.000(17) 0.13(2) 0.14(2)
F19 0.255(10) 0.295(12) 0.179(7) 0.009(8) 0.065(7) -0.031(9)
F20 0.255(10) 0.295(12) 0.179(7) 0.009(8) 0.065(7) -0.031(9)
F21 0.255(10) 0.295(12) 0.179(7) 0.009(8) 0.065(7) -0.031(9)
F22 0.255(10) 0.295(12) 0.179(7) 0.009(8) 0.065(7) -0.031(9)
F23 0.255(10) 0.295(12) 0.179(7) 0.009(8) 0.065(7) -0.031(9)
F24 0.255(10) 0.295(12) 0.179(7) 0.009(8) 0.065(7) -0.031(9)
O1 0.102(8) 0.109(9) 0.082(7) 0.024(6) -0.033(6) -0.044(7)
O2 0.069(6) 0.118(10) 0.136(10) -0.017(8) -0.061(7) -0.006(6)
O5 0.070(6) 0.148(10) 0.056(5) -0.001(6) 0.000(4) 0.003(6)
O6 0.120(9) 0.206(15) 0.036(5) -0.004(6) 0.014(5) 0.084(10)
O7 0.073(7) 0.237(18) 0.081(7) -0.040(9) 0.043(6) -0.051(9)
O8 0.095(9) 0.225(19) 0.101(10) -0.057(10) 0.039(8) -0.057(10)
N1 0.038(4) 0.069(7) 0.047(5) -0.023(4) 0.003(3) -0.010(4)
N2 0.051(5) 0.079(7) 0.052(5) 0.011(5) 0.015(4) -0.008(5)
N3 0.028(4) 0.047(5) 0.047(4) -0.014(4) 0.003(3) -0.006(3)
N4 0.058(6) 0.120(10) 0.048(5) -0.013(6) 0.018(5) 0.002(6)
N5 0.047(5) 0.092(8) 0.058(6) -0.024(5) 0.019(4) -0.029(5)
N6 0.038(5) 0.129(10) 0.052(5) -0.025(6) 0.011(4) -0.021(5)
N7 0.033(5) 0.31(3) 0.093(9) -0.105(13) 0.016(6) -0.050(9)
N8 0.050(7) 0.32(3) 0.183(18) -0.19(2) 0.044(9) -0.063(12)
S1 0.0867(19) 0.119(3) 0.095(2) 0.0344(18) -0.0119(16) -0.0436(18)
S2 0.0867(19) 0.119(3) 0.095(2) 0.0344(18) -0.0119(16) -0.0436(18)
S3 0.0565(16) 0.063(2) 0.0702(19) -0.0062(15) 0.0066(14) -0.0143(14)
S4 0.0551(16) 0.065(2) 0.077(2) 0.0054(16) 0.0037(14) -0.0142(15)
S5 0.0436(14) 0.060(2) 0.0770(19) -0.0027(15) 0.0030(13) -0.0123(13)
S6 0.0453(14) 0.062(2) 0.0601(16) -0.0024(14) -0.0002(12) -0.0092(13)
O11 0.114(9) 0.136(10) 0.071(6) -0.008(6) 0.055(6) -0.003(8)
O12 0.096(8) 0.163(13) 0.104(9) 0.031(9) 0.049(7) 0.014(8)
C60 0.208(14) 0.202(14) 0.114(8) 0.050(9) 0.091(9) 0.063(10)
F31 0.293(10) 0.248(9) 0.187(7) 0.005(7) 0.149(8) 0.039(8)
F32 0.293(10) 0.248(9) 0.187(7) 0.005(7) 0.149(8) 0.039(8)
F33 0.293(10) 0.248(9) 0.187(7) 0.005(7) 0.149(8) 0.039(8)
C61 0.208(14) 0.202(14) 0.114(8) 0.050(9) 0.091(9) 0.063(10)
C62 0.208(14) 0.202(14) 0.114(8) 0.050(9) 0.091(9) 0.063(10)
C63 0.208(14) 0.202(14) 0.114(8) 0.050(9) 0.091(9) 0.063(10)
C64 0.208(14) 0.202(14) 0.114(8) 0.050(9) 0.091(9) 0.063(10)
F34 0.293(10) 0.248(9) 0.187(7) 0.005(7) 0.149(8) 0.039(8)
F35 0.293(10) 0.248(9) 0.187(7) 0.005(7) 0.149(8) 0.039(8)
F36 0.293(10) 0.248(9) 0.187(7) 0.005(7) 0.149(8) 0.039(8)
F7A 0.170(11) 0.091(6) 0.158(12) 0.001(8) -0.038(10) 0.009(7)
F8A 0.170(11) 0.091(6) 0.158(12) 0.001(8) -0.038(10) 0.009(7)
F9A 0.170(11) 0.091(6) 0.158(12) 0.001(8) -0.038(10) 0.009(7)
O3 0.065(6) 0.106(8) 0.084(6) -0.005(6) -0.028(5) -0.025(5)
O4 0.045(5) 0.117(9) 0.075(6) 0.014(5) -0.021(4) -0.018(5)
C40 0.045(3) 0.154(8) 0.096(5) 0.010(5) -0.004(3) 0.007(4)
F7 0.170(11) 0.091(6) 0.158(12) 0.001(8) -0.038(10) 0.009(7)
F8 0.170(11) 0.091(6) 0.158(12) 0.001(8) -0.038(10) 0.009(7)
F9 0.170(11) 0.091(6) 0.158(12) 0.001(8) -0.038(10) 0.009(7)
C41 0.045(3) 0.154(8) 0.096(5) 0.010(5) -0.004(3) 0.007(4)
C42 0.045(3) 0.154(8) 0.096(5) 0.010(5) -0.004(3) 0.007(4)
C43 0.045(3) 0.154(8) 0.096(5) 0.010(5) -0.004(3) 0.007(4)
C44 0.045(3) 0.154(8) 0.096(5) 0.010(5) -0.004(3) 0.007(4)
F10 0.072(7) 0.36(3) 0.224(17) 0.159(18) 0.055(9) 0.045(11)
F11 0.32(3) 0.36(3) 0.35(3) -0.22(3) 0.25(3) -0.27(3)
F12 0.122(9) 0.247(17) 0.076(6) 0.043(8) 0.012(6) 0.045(9)
O10 0.082(6) 0.238(14) 0.186(12) -0.072(10) 0.066(7) -0.047(8)
O9 0.082(6) 0.238(14) 0.186(12) -0.072(10) 0.066(7) -0.047(8)
C59 0.114(6) 0.235(15) 0.266(15) 0.038(12) 0.077(9) -0.014(8)
F28 0.204(9) 0.370(18) 0.47(2) -0.161(17) 0.089(12) -0.054(11)
F29 0.204(9) 0.370(18) 0.47(2) -0.161(17) 0.089(12) -0.054(11)
F30 0.204(9) 0.370(18) 0.47(2) -0.161(17) 0.089(12) -0.054(11)
C58 0.114(6) 0.235(15) 0.266(15) 0.038(12) 0.077(9) -0.014(8)
C57 0.114(6) 0.235(15) 0.266(15) 0.038(12) 0.077(9) -0.014(8)
C56 0.114(6) 0.235(15) 0.266(15) 0.038(12) 0.077(9) -0.014(8)
C55 0.114(6) 0.235(15) 0.266(15) 0.038(12) 0.077(9) -0.014(8)
F25 0.204(9) 0.370(18) 0.47(2) -0.161(17) 0.089(12) -0.054(11)
F26 0.204(9) 0.370(18) 0.47(2) -0.161(17) 0.089(12) -0.054(11)
F27 0.204(9) 0.370(18) 0.47(2) -0.161(17) 0.089(12) -0.054(11)

loop_
_atom_type_symbol
_atom_type_description
_atom_type_scat_dispersion_real
_atom_type_scat_dispersion_imag
_atom_type_scat_source
C C 0.0033 0.0016 'International Tables Vol C Tables 4.2.6.8 and 6.1.1.4'
H H 0.0000 0.0000 'International Tables Vol C Tables 4.2.6.8 and 6.1.1.4'
F F 0.0171 0.0103 'International Tables Vol C Tables 4.2.6.8 and 6.1.1.4'
O O 0.0106 0.0060 'International Tables Vol C Tables 4.2.6.8 and 6.1.1.4'
N N 0.0061 0.0033 'International Tables Vol C Tables 4.2.6.8 and 6.1.1.4'
S S 0.1246 0.1234 'International Tables Vol C Tables 4.2.6.8 and 6.1.1.4'
Nd Nd -0.1943 3.0179 'International Tables Vol C Tables 4.2.6.8 and 6.1.1.4'
Yb Yb -0.3850 5.5486 'International Tables Vol C Tables 4.2.6.8 and 6.1.1.4'

loop_
_geom_angle_atom_site_label_1
_geom_angle_atom_site_label_2
_geom_angle_atom_site_label_3
_geom_angle
_geom_angle_site_symmetry_1
_geom_angle_site_symmetry_3
_geom_angle_publ_flag
O1 Yb1 O6 119.4(4) . . ?
O1 Yb1 O5 71.9(4) . . ?
O6 Yb1 O5 72.7(4) . . ?
O1 Yb1 O2 74.7(4) . . ?
O6 Yb1 O2 85.7(5) . . ?
O5 Yb1 O2 123.0(4) . . ?
O1 Yb1 O4 77.4(4) . . ?
O6 Yb1 O4 149.9(4) . . ?
O5 Yb1 O4 137.2(4) . . ?
O2 Yb1 O4 74.5(4) . . ?
O1 Yb1 O3 76.4(4) . . ?
O6 Yb1 O3 135.6(5) . . ?
O5 Yb1 O3 74.5(4) . . ?
O2 Yb1 O3 137.9(4) . . ?
O4 Yb1 O3 69.8(4) . . ?
O1 Yb1 N1 151.2(3) . . ?
O6 Yb1 N1 74.9(3) . . ?
O5 Yb1 N1 136.4(3) . . ?
O2 Yb1 N1 82.2(3) . . ?
O4 Yb1 N1 80.1(3) . . ?
O3 Yb1 N1 112.1(3) . . ?
O1 Yb1 N2 140.9(4) . . ?
O6 Yb1 N2 74.6(4) . . ?
O5 Yb1 N2 79.4(3) . . ?
O2 Yb1 N2 144.3(3) . . ?
O4 Yb1 N2 109.1(3) . . ?
O3 Yb1 N2 70.7(3) . . ?
N1 Yb1 N2 64.2(3) . . ?
O11 Yb2 O12 73.6(5) . . ?
O11 Yb2 O9 85.2(5) . . ?
O12 Yb2 O9 139.7(6) . . ?
O11 Yb2 O10 74.7(5) . . ?
O12 Yb2 O10 71.6(5) . . ?
O9 Yb2 O10 69.9(6) . . ?
O11 Yb2 O8 71.6(5) . . ?
O12 Yb2 O8 130.6(5) . . ?
O9 Yb2 O8 69.8(5) . . ?
O10 Yb2 O8 128.7(5) . . ?
O11 Yb2 N8 146.7(7) . . ?
O12 Yb2 N8 91.6(7) . . ?
O9 Yb2 N8 87.7(5) . . ?
O10 Yb2 N8 72.3(7) . . ?
O8 Yb2 N8 135.2(8) . . ?
O11 Yb2 N4 80.1(4) . . ?
O12 Yb2 N4 70.0(5) . . ?
O9 Yb2 N4 140.1(5) . . ?
O10 Yb2 N4 138.5(5) . . ?
O8 Yb2 N4 70.4(4) . . ?
N8 Yb2 N4 123.4(4) . . ?
O11 Yb2 O7 137.9(5) . . ?
O12 Yb2 O7 138.8(4) . . ?
O9 Yb2 O7 78.6(5) . . ?
O10 Yb2 O7 132.3(5) . . ?
O8 Yb2 O7 66.4(5) . . ?
N8 Yb2 O7 71.5(8) . . ?
N4 Yb2 O7 88.0(4) . . ?
O11 Yb2 N6 130.7(4) . . ?
O12 Yb2 N6 66.6(4) . . ?
O9 Yb2 N6 144.0(4) . . ?
O10 Yb2 N6 116.4(5) . . ?
O8 Yb2 N6 114.9(4) . . ?
N8 Yb2 N6 63.5(4) . . ?
N4 Yb2 N6 60.0(3) . . ?
O7 Yb2 N6 72.2(4) . . ?
C2 C1 H1A 109.5 . . ?
C2 C1 H1B 109.5 . . ?
H1A C1 H1B 109.5 . . ?
C2 C1 H1C 109.5 . . ?
H1A C1 H1C 109.5 . . ?
H1B C1 H1C 109.5 . . ?
C3 C2 C1 122(2) . . ?
C3 C2 H2A 106.7 . . ?
C1 C2 H2A 106.7 . . ?
C3 C2 H2B 106.7 . . ?
C1 C2 H2B 106.7 . . ?
H2A C2 H2B 106.6 . . ?
C2 C3 S1 110(3) . . ?
C2 C3 H3A 109.7 . . ?
S1 C3 H3A 109.7 . . ?
C2 C3 H3B 109.7 . . ?
S1 C3 H3B 109.7 . . ?
H3A C3 H3B 108.2 . . ?
C5 C4 S4 118.7(10) . . ?
C5 C4 S1 124.8(9) . . ?
S4 C4 S1 116.2(7) . . ?
C4 C5 S2 122.8(9) . . ?
C4 C5 S3 116.1(10) . . ?
S2 C5 S3 120.5(8) . . ?
C7 C6 S2 115(3) . . ?
C7 C6 H6A 108.5 . . ?
S2 C6 H6A 108.5 . . ?
C7 C6 H6B 108.5 . . ?
S2 C6 H6B 108.5 . . ?
H6A C6 H6B 107.5 . . ?
C6 C7 C8 125(4) . . ?
C6 C7 H7A 106.1 . . ?
C8 C7 H7A 106.1 . . ?
C6 C7 H7B 106.1 . . ?
C8 C7 H7B 106.1 . . ?
H7A C7 H7B 106.3 . . ?
C7 C8 H8A 109.5 . . ?
C7 C8 H8B 109.5 . . ?
H8A C8 H8B 109.5 . . ?
C7 C8 H8C 109.5 . . ?
H8A C8 H8C 109.5 . . ?
H8B C8 H8C 109.5 . . ?
C10 C9 S4 120.9(10) . . ?
C10 C9 S3 124.0(10) . . ?
S4 C9 S3 115.1(7) . . ?
C9 C10 S5 122.0(10) . . ?
C9 C10 S6 122.0(11) . . ?
S5 C10 S6 115.9(7) . . ?
C16 C11 C12 124.1(10) . . ?
C16 C11 S5 122.4(8) . . ?
C12 C11 S5 113.4(9) . . ?
C13 C12 C11 119.3(10) . . ?
C13 C12 S6 121.9(8) . . ?
C11 C12 S6 118.8(8) . . ?
C12 C13 C14 117.9(10) . . ?
C12 C13 H13 121.1 . . ?
C14 C13 H13 121.1 . . ?
N3 C14 C13 133.2(10) . . ?
N3 C14 C15 105.6(10) . . ?
C13 C14 C15 121.2(10) . . ?
N1 C15 C16 132.5(10) . . ?
N1 C15 C14 108.3(9) . . ?
C16 C15 C14 119.2(11) . . ?
C11 C16 C15 118.4(10) . . ?
C11 C16 H16 120.8 . . ?
C15 C16 H16 120.8 . . ?
N1 C17 N3 108.4(10) . . ?
N1 C17 C18 123.0(10) . . ?
N3 C17 C18 128.6(9) . . ?
N2 C18 C17 114.5(9) . . ?
N2 C18 C19 118.1(11) . . ?
C17 C18 C19 127.3(12) . . ?
C20 C19 C18 122.1(14) . . ?
C20 C19 H19 118.9 . . ?
C18 C19 H19 118.9 . . ?
C19 C20 C21 120.3(14) . . ?
C19 C20 H20 119.9 . . ?
C21 C20 H20 119.9 . . ?
C20 C21 C22 117.2(18) . . ?
C20 C21 H21 121.4 . . ?
C22 C21 H21 121.4 . . ?
N2 C22 C21 122.0(15) . . ?
N2 C22 H22 119.0 . . ?
C21 C22 H22 119.0 . . ?
N3 C23 C24 116.8(8) . . ?
N3 C23 H23A 108.1 . . ?
C24 C23 H23A 108.1 . . ?
N3 C23 H23B 108.1 . . ?
C24 C23 H23B 108.1 . . ?
H23A C23 H23B 107.3 . . ?
C25 C24 C30 118.1(11) . . ?
C25 C24 C23 122.7(9) . . ?
C30 C24 C23 119.2(10) . . ?
C24 C25 C26 116.8(10) . . ?
C24 C25 H25 121.6 . . ?
C26 C25 H25 121.6 . . ?
N6 C26 C25 124.7(11) . . ?
N6 C26 N5 113.4(10) . . ?
C25 C26 N5 121.9(10) . . ?
C28 C27 N5 109.0(14) . . ?
C28 C27 H27 125.5 . . ?
N5 C27 H27 125.5 . . ?
C27 C28 C29 104.0(13) . . ?
C27 C28 H28 128.0 . . ?
C29 C28 H28 128.0 . . ?
N4 C29 C28 111.5(12) . . ?
N4 C29 H29 124.2 . . ?
C28 C29 H29 124.2 . . ?
C31 C30 C24 120.7(13) . . ?
C31 C30 H30 119.7 . . ?
C24 C30 H30 119.7 . . ?
C30 C31 N6 123.6(11) . . ?
C30 C31 N7 122.1(13) . . ?
N6 C31 N7 114.2(12) . . ?
N7 C32 C33 102(2) . . ?
N7 C32 H32 128.9 . . ?
C33 C32 H32 128.9 . . ?
C34 C33 C32 108.7(19) . . ?
C34 C33 H33 125.6 . . ?
C32 C33 H33 125.6 . . ?
N8 C34 C33 113(2) . . ?
N8 C34 H34 123.6 . . ?
C33 C34 H34 123.6 . . ?
F3A C35 F1A 105(4) . . ?
F3 C35 F1 104(2) . . ?
F3 C35 F2 109(2) . . ?
F1 C35 F2 103(2) . . ?
F3A C35 F2A 116(4) . . ?
F1A C35 F2A 108(4) . . ?
F3 C35 C36 115.0(19) . . ?
F3A C35 C36 113(3) . . ?
F1A C35 C36 115(3) . . ?
F1 C35 C36 113.3(17) . . ?
F2 C35 C36 112(2) . . ?
F2A C35 C36 99(2) . . ?
O1 C36 C37 126.3(16) . . ?
O1 C36 C35 112.7(19) . . ?
C37 C36 C35 121.0(18) . . ?
C38 C37 C36 121.6(19) . . ?
C38 C37 H37 119.2 . . ?
C36 C37 H37 119.2 . . ?
O2 C38 C37 127(2) . . ?
O2 C38 C39 119.6(18) . . ?
C37 C38 C39 113.1(18) . . ?
F4 C39 F6 116(2) . . ?
F4 C39 C38 117.2(17) . . ?
F6 C39 C38 123.3(17) . . ?
F4 C39 F5 93.8(14) . . ?
F6 C39 F5 99.1(17) . . ?
C38 C39 F5 94.8(15) . . ?
F13 C45 F14 103(2) . . ?
F13 C45 F15 97(3) . . ?
F14 C45 F15 123(3) . . ?
F13 C45 C46 112(3) . . ?
F14 C45 C46 111(2) . . ?
F15 C45 C46 110.8(19) . . ?
O5 C46 C47 123(2) . . ?
O5 C46 C45 118(2) . . ?
C47 C46 C45 119(2) . . ?
C46 C47 C48 121(2) . . ?
C46 C47 H47 119.5 . . ?
C48 C47 H47 119.5 . . ?
O6 C48 C47 129(2) . . ?
O6 C48 C49 112(2) . . ?
C47 C48 C49 119(2) . . ?
F18 C49 F16 111(3) . . ?
F18 C49 C48 116(3) . . ?
F16 C49 C48 116(3) . . ?
F18 C49 F17 112(2) . . ?
F16 C49 F17 99(3) . . ?
C48 C49 F17 99.7(18) . . ?
F20 C50 F19 119(5) . . ?
F20 C50 F21 96(4) . . ?
F19 C50 F21 101(3) . . ?
F20 C50 C51 111(4) . . ?
F19 C50 C51 109(3) . . ?
F21 C50 C51 120(4) . . ?
C52 C51 O7 145(6) . . ?
C52 C51 C50 124(5) . . ?
O7 C51 C50 90(4) . . ?
C51 C52 C53 114(6) . . ?
C51 C52 H52 122.8 . . ?
C53 C52 H52 122.8 . . ?
O8 C53 C54 107(5) . . ?
O8 C53 C52 128(5) . . ?
C54 C53 C52 125(5) . . ?
F24 C54 C53 135(5) . . ?
F24 C54 F23 103(5) . . ?
C53 C54 F23 117(3) . . ?
F24 C54 F22 94(4) . . ?
C53 C54 F22 110(5) . . ?
F23 C54 F22 83(3) . . ?
C36 O1 Yb1 134.3(12) . . ?
C38 O2 Yb1 135.7(14) . . ?
C46 O5 Yb1 138.9(14) . . ?
C48 O6 Yb1 134.3(15) . . ?
C51 O7 Yb2 124(2) . . ?
C53 O8 Yb2 139(3) . . ?
C17 N1 C15 108.4(9) . . ?
C17 N1 Yb1 116.6(8) . . ?
C15 N1 Yb1 134.8(6) . . ?
C22 N2 C18 120.0(10) . . ?
C22 N2 Yb1 119.6(8) . . ?
C18 N2 Yb1 119.0(8) . . ?
C14 N3 C17 109.3(8) . . ?
C14 N3 C23 122.1(9) . . ?
C17 N3 C23 128.0(9) . . ?
C29 N4 N5 104.6(11) . . ?
C29 N4 Yb2 130.9(9) . . ?
N5 N4 Yb2 122.0(8) . . ?
C27 N5 N4 110.4(10) . . ?
C27 N5 C26 130.7(11) . . ?
N4 N5 C26 118.8(9) . . ?
C26 N6 C31 115.9(10) . . ?
C26 N6 Yb2 123.6(8) . . ?
C31 N6 Yb2 120.2(7) . . ?
C32 N7 C31 127.1(14) . . ?
C32 N7 N8 114.0(14) . . ?
C31 N7 N8 118.1(12) . . ?
C34 N8 N7 102.1(17) . . ?
C34 N8 Yb2 133.4(14) . . ?
N7 N8 Yb2 118.7(10) . . ?
C3 S1 C4 106.0(15) . . ?
C5 S2 C6 107.6(14) . . ?
C5 S3 C9 95.3(6) . . ?
C9 S4 C4 94.3(7) . . ?
C10 S5 C11 96.9(6) . . ?
C12 S6 C10 94.9(6) . . ?
C61 O11 Yb2 134.3(13) . . ?
C63 O12 Yb2 137.9(16) . . ?
F31 C60 F32 99(2) . . ?
F31 C60 F33 110(2) . . ?
F32 C60 F33 97.3(19) . . ?
F31 C60 C61 123(2) . . ?
F32 C60 C61 107.8(19) . . ?
F33 C60 C61 115(3) . . ?
C62 C61 O11 125(2) . . ?
C62 C61 C60 123(3) . . ?
O11 C61 C60 112(2) . . ?
C61 C62 C63 127(3) . . ?
C61 C62 H62 116.4 . . ?
C63 C62 H62 116.4 . . ?
O12 C63 C64 115(2) . . ?
O12 C63 C62 122(3) . . ?
C64 C63 C62 123(2) . . ?
F36 C64 F35 115(3) . . ?
F36 C64 C63 128(3) . . ?
F35 C64 C63 107(3) . . ?
F36 C64 F34 100(3) . . ?
F35 C64 F34 87(2) . . ?
C63 C64 F34 113.1(19) . . ?
C41 O3 Yb1 129.1(11) . . ?
C43 O4 Yb1 129.5(10) . . ?
F8 C40 F9 115.9(19) . . ?
F7A C40 F9A 121(2) . . ?
F7A C40 F8A 116(2) . . ?
F9A C40 F8A 89(2) . . ?
F8 C40 F7 90(2) . . ?
F9 C40 F7 104(2) . . ?
F8 C40 C41 117.2(17) . . ?
F7A C40 C41 108.9(17) . . ?
F9 C40 C41 108.0(15) . . ?
F9A C40 C41 104.6(17) . . ?
F8A C40 C41 115.1(18) . . ?
F7 C40 C41 120.9(15) . . ?
O3 C41 C42 131.8(17) . . ?
O3 C41 C40 109.2(14) . . ?
C42 C41 C40 118.4(15) . . ?
C41 C42 C43 116.3(15) . . ?
C41 C42 H42 121.9 . . ?
C43 C42 H42 121.9 . . ?
O4 C43 C42 129.9(16) . . ?
O4 C43 C44 117.0(16) . . ?
C42 C43 C44 112.7(14) . . ?
F10 C44 F12 106.5(16) . . ?
F10 C44 F11 101.9(18) . . ?
F12 C44 F11 102.5(19) . . ?
F10 C44 C43 121.4(16) . . ?
F12 C44 C43 112.5(13) . . ?
F11 C44 C43 110.0(15) . . ?
C58 O10 Yb2 128.6(17) . . ?
C56 O9 Yb2 135.0(18) . . ?
F29 C59 F30 115(3) . . ?
F29 C59 F28 93(2) . . ?
F30 C59 F28 104(2) . . ?
F29 C59 C58 121(2) . . ?
F30 C59 C58 104(2) . . ?
F28 C59 C58 120(2) . . ?
O10 C58 C57 139(2) . . ?
O10 C58 C59 111.5(19) . . ?
C57 C58 C59 109.2(18) . . ?
C56 C57 C58 113(2) . . ?
C56 C57 H57 123.6 . . ?
C58 C57 H57 123.6 . . ?
O9 C56 C57 133(2) . . ?
O9 C56 C55 122(2) . . ?
C57 C56 C55 105.2(17) . . ?
F25 C55 F27 115(2) . . ?
F25 C55 F26 95(2) . . ?
F27 C55 F26 111(3) . . ?
F25 C55 C56 119(2) . . ?
F27 C55 C56 116(2) . . ?
F26 C55 C56 97.1(18) . . ?

loop_
_geom_bond_atom_site_label_1
_geom_bond_atom_site_label_2
_geom_bond_distance
_geom_bond_site_symmetry_2
_geom_bond_publ_flag
Yb1 O1 2.293(11) . ?
Yb1 O6 2.308(10) . ?
Yb1 O5 2.329(11) . ?
Yb1 O2 2.340(13) . ?
Yb1 O4 2.358(11) . ?
Yb1 O3 2.391(12) . ?
Yb1 N1 2.534(9) . ?
Yb1 N2 2.574(10) . ?
Yb2 O11 2.366(10) . ?
Yb2 O12 2.375(14) . ?
Yb2 O9 2.394(14) . ?
Yb2 O10 2.398(17) . ?
Yb2 O8 2.43(2) . ?
Yb2 N8 2.496(13) . ?
Yb2 N4 2.536(12) . ?
Yb2 O7 2.585(18) . ?
Yb2 N6 2.639(9) . ?
C1 C2 1.525(18) . ?
C1 H1A 0.9800 . ?
C1 H1B 0.9800 . ?
C1 H1C 0.9800 . ?
C2 C3 1.484(19) . ?
C2 H2A 0.9900 . ?
C2 H2B 0.9900 . ?
C3 S1 1.76(3) . ?
C3 H3A 0.9900 . ?
C3 H3B 0.9900 . ?
C4 C5 1.341(19) . ?
C4 S4 1.751(12) . ?
C4 S1 1.765(14) . ?
C5 S2 1.734(14) . ?
C5 S3 1.751(12) . ?
C6 C7 1.38(5) . ?
C6 S2 1.81(4) . ?
C6 H6A 0.9900 . ?
C6 H6B 0.9900 . ?
C7 C8 1.522(19) . ?
C7 H7A 0.9900 . ?
C7 H7B 0.9900 . ?
C8 H8A 0.9800 . ?
C8 H8B 0.9800 . ?
C8 H8C 0.9800 . ?
C9 C10 1.350(18) . ?
C9 S4 1.745(12) . ?
C9 S3 1.755(14) . ?
C10 S5 1.732(14) . ?
C10 S6 1.784(12) . ?
C11 C16 1.329(17) . ?
C11 C12 1.434(14) . ?
C11 S5 1.780(12) . ?
C12 C13 1.372(15) . ?
C12 S6 1.733(11) . ?
C13 C14 1.415(17) . ?
C13 H13 0.9500 . ?
C14 N3 1.348(15) . ?
C14 C15 1.436(14) . ?
C15 N1 1.362(15) . ?
C15 C16 1.403(14) . ?
C16 H16 0.9500 . ?
C17 N1 1.345(12) . ?
C17 N3 1.399(14) . ?
C17 C18 1.419(17) . ?
C18 N2 1.339(15) . ?
C18 C19 1.427(16) . ?
C19 C20 1.31(2) . ?
C19 H19 0.9500 . ?
C20 C21 1.36(3) . ?
C20 H20 0.9500 . ?
C21 C22 1.43(2) . ?
C21 H21 0.9500 . ?
C22 N2 1.330(17) . ?
C22 H22 0.9500 . ?
C23 N3 1.474(11) . ?
C23 C24 1.493(14) . ?
C23 H23A 0.9900 . ?
C23 H23B 0.9900 . ?
C24 C25 1.363(16) . ?
C24 C30 1.382(15) . ?
C25 C26 1.404(16) . ?
C25 H25 0.9500 . ?
C26 N6 1.299(15) . ?
C26 N5 1.421(15) . ?
C27 C28 1.29(2) . ?
C27 N5 1.326(16) . ?
C27 H27 0.9500 . ?
C28 C29 1.42(2) . ?
C28 H28 0.9500 . ?
C29 N4 1.267(17) . ?
C29 H29 0.9500 . ?
C30 C31 1.306(19) . ?
C30 H30 0.9500 . ?
C31 N6 1.354(18) . ?
C31 N7 1.421(15) . ?
C32 N7 1.35(2) . ?
C32 C33 1.44(3) . ?
C32 H32 0.9500 . ?
C33 C34 1.35(4) . ?
C33 H33 0.9500 . ?
C34 N8 1.34(2) . ?
C34 H34 0.9500 . ?
C35 F3 1.30(2) . ?
C35 F3A 1.31(3) . ?
C35 F1A 1.32(3) . ?
C35 F1 1.34(2) . ?
C35 F2 1.35(2) . ?
C35 F2A 1.36(3) . ?
C35 C36 1.512(16) . ?
C36 O1 1.24(2) . ?
C36 C37 1.47(3) . ?
C37 C38 1.38(3) . ?
C37 H37 0.9500 . ?
C38 O2 1.20(2) . ?
C38 C39 1.46(3) . ?
C39 F4 1.25(2) . ?
C39 F6 1.257(19) . ?
C39 F5 1.51(2) . ?
C45 F13 1.21(3) . ?
C45 F14 1.32(3) . ?
C45 F15 1.39(4) . ?
C45 C46 1.49(4) . ?
C46 O5 1.27(3) . ?
C46 C47 1.38(3) . ?
C47 C48 1.44(4) . ?
C47 H47 0.9500 . ?
C48 O6 1.26(3) . ?
C48 C49 1.57(4) . ?
C49 F18 1.21(4) . ?
C49 F16 1.23(4) . ?
C49 F17 1.59(3) . ?
C50 F20 1.06(4) . ?
C50 F19 1.32(3) . ?
C50 F21 1.38(5) . ?
C50 C51 1.70(6) . ?
C51 C52 1.09(6) . ?
C51 O7 1.40(5) . ?
C52 C53 1.37(6) . ?
C52 H52 0.9500 . ?
C53 O8 1.29(5) . ?
C53 C54 1.30(6) . ?
C54 F24 1.14(4) . ?
C54 F23 1.42(5) . ?
C54 F22 1.54(4) . ?
N4 N5 1.351(14) . ?
N7 N8 1.44(2) . ?
O11 C61 1.35(3) . ?
O12 C63 1.25(3) . ?
C60 F31 1.32(3) . ?
C60 F32 1.33(3) . ?
C60 F33 1.40(3) . ?
C60 C61 1.41(3) . ?
C61 C62 1.34(4) . ?
C62 C63 1.47(3) . ?
C62 H62 0.9500 . ?
C63 C64 1.44(4) . ?
C64 F36 1.14(3) . ?
C64 F35 1.18(3) . ?
C64 F34 1.47(3) . ?
F7A C40 1.29(2) . ?
F8A C40 1.34(2) . ?
F9A C40 1.30(2) . ?
O3 C41 1.220(17) . ?
O4 C43 1.210(18) . ?
C40 F8 1.258(18) . ?
C40 F9 1.295(18) . ?
C40 F7 1.338(19) . ?
C40 C41 1.567(16) . ?
C41 C42 1.37(2) . ?
C42 C43 1.37(2) . ?
C42 H42 0.9500 . ?
C43 C44 1.47(2) . ?
C44 F10 1.220(17) . ?
C44 F12 1.299(17) . ?
C44 F11 1.32(2) . ?
O10 C58 1.19(2) . ?
O9 C56 1.16(2) . ?
C59 F29 1.233(19) . ?
C59 F30 1.308(19) . ?
C59 F28 1.318(19) . ?
C59 C58 1.58(2) . ?
C58 C57 1.35(2) . ?
C57 C56 1.34(3) . ?
C57 H57 0.9500 . ?
C56 C55 1.45(3) . ?
C55 F25 1.253(18) . ?
C55 F27 1.269(19) . ?
C55 F26 1.346(19) . ?

loop_
_platon_squeeze_void_nr
_platon_squeeze_void_average_x
_platon_squeeze_void_average_y
_platon_squeeze_void_average_z
_platon_squeeze_void_volume
_platon_squeeze_void_count_electrons
_platon_squeeze_void_content
1 0.150 0.062 0.433 378 84 ' '
2 0.850 -0.062 0.567 378 81 ' '
3 0.709 0.106 0.738 6 2 ' '
4 0.650 0.438 -0.067 378 83 ' '
5 0.350 0.562 0.067 378 81 ' '
6 0.209 0.394 0.238 6 2 ' '
7 0.791 0.606 0.762 7 2 ' '
8 0.291 0.893 0.262 6 1 ' '
